data_7052086
loop_
_publ_author_name
'Petr \<Sim\%unek'
'Mark\'eta Svobodov\'a'
'Valerio Bertolasi'
'Loretta Pretto'
'Anton\'in Ly\<cka'
'Vladim\'ir Mach\'a\<cek'

_publ_section_title
;
 Structure and tautomerism of azo coupling products from
 N-alkylenaminones derived from acetylacetone and benzoylacetone in
 solid phase and in solution
;
_journal_issue 3
_journal_name_full 'New Journal of Chemistry'
_journal_page_first 429
_journal_paper_doi 10.1039/b613346k
_journal_volume 31
_journal_year 2007
_chemical_formula_moiety 'C21 H25 N3 O'
_chemical_formula_sum 'C21 H25 N3 O'
_chemical_formula_weight 335.44
_chemical_name_systematic
;
?
;
_space_group_IT_number 14
_symmetry_cell_setting monoclinic
_symmetry_space_group_name_Hall '-P 2yn'
_symmetry_space_group_name_H-M 'P 1 21/n 1'
_atom_sites_solution_hydrogens difmap
_atom_sites_solution_primary direct
_atom_sites_solution_secondary difmap
_audit_creation_method SHELXL-97
_cell_angle_alpha 90.00
_cell_angle_beta 101.066(1)
_cell_angle_gamma 90.00
_cell_formula_units_Z 4
_cell_length_a 8.6915(2)
_cell_length_b 17.1912(4)
_cell_length_c 13.2188(3)
_cell_measurement_reflns_used 17075
_cell_measurement_temperature 295
_cell_measurement_theta_max 27.0
_cell_measurement_theta_min 4.40
_cell_volume 1938.39(8)
_computing_cell_refinement 'Denzo SMN (Otwinowski & Minor, 1997)'
_computing_data_collection 'COLLECT (Nonius, 1997)'
_computing_data_reduction 'Denzo SMN (Otwinowski & Minor, 1997)'
_computing_molecular_graphics 'ORTEPIII (Burnett & Johnson, 1996)'
_computing_publication_material
;
SHELXL-97 (Sheldrick, 1997), PARST (Nardelli, 1995)
;
_computing_structure_refinement 'SHELXL-97 (Sheldrick, 1997)'
_computing_structure_solution 'SIR97 (Altomare et al., 1999)'
_diffrn_ambient_temperature 295
_diffrn_measured_fraction_theta_full 0.990
_diffrn_measured_fraction_theta_max 0.990
_diffrn_measurement_device_type 'Nonius Kappa CCD'
_diffrn_measurement_method '\f scans and \w scans'
_diffrn_radiation_monochromator graphite
_diffrn_radiation_source 'fine-focus sealed tube'
_diffrn_radiation_type MoK\a
_diffrn_radiation_wavelength 0.71073
_diffrn_reflns_av_R_equivalents 0.0340
_diffrn_reflns_av_sigmaI/netI 0.0276
_diffrn_reflns_limit_h_max 11
_diffrn_reflns_limit_h_min -11
_diffrn_reflns_limit_k_max 20
_diffrn_reflns_limit_k_min -21
_diffrn_reflns_limit_l_max 16
_diffrn_reflns_limit_l_min -16
_diffrn_reflns_number 21749
_diffrn_reflns_theta_full 27.00
_diffrn_reflns_theta_max 27.00
_diffrn_reflns_theta_min 4.40
_exptl_absorpt_coefficient_mu 0.072
_exptl_absorpt_correction_type none
_exptl_crystal_colour yellow
_exptl_crystal_density_diffrn 1.149
_exptl_crystal_density_method 'not measured'
_exptl_crystal_description prismatic
_exptl_crystal_F_000 720
_exptl_crystal_size_max 0.42
_exptl_crystal_size_mid 0.40
_exptl_crystal_size_min 0.38
_refine_diff_density_max 0.340
_refine_diff_density_min -0.161
_refine_diff_density_rms 0.028
_refine_ls_extinction_method none
_refine_ls_goodness_of_fit_ref 1.014
_refine_ls_hydrogen_treatment refall
_refine_ls_matrix_type full
_refine_ls_number_parameters 329
_refine_ls_number_reflns 4180
_refine_ls_number_restraints 0
_refine_ls_restrained_S_all 1.014
_refine_ls_R_factor_all 0.0674
_refine_ls_R_factor_gt 0.0519
_refine_ls_shift/su_max 0.001
_refine_ls_shift/su_mean 0.000
_refine_ls_structure_factor_coef Fsqd
_refine_ls_weighting_details 'calc w=1/[\s^2^(Fo^2^)+(0.0707P)^2^+0.4030P] where P=(Fo^2^+2Fc^2^)/3'
_refine_ls_weighting_scheme calc
_refine_ls_wR_factor_gt 0.1335
_refine_ls_wR_factor_ref 0.1487
_reflns_number_gt 3266
_reflns_number_total 4180
_reflns_threshold_expression I>2sigma(I)
_cod_data_source_file b613346k.txt
_cod_data_source_block (8)
_cod_depositor_comments
;
The following automatic conversions were performed:
'_symmetry_cell_setting' value 'Monoclinic' changed to 'monoclinic'
according to '/home/saulius/struct/CIF-dictionaries/cif_core.dic'
dictionary named 'cif_core.dic' version 2.4.1 from 2010-06-29.

Automatic conversion script
Id: cif_fix_enum 1527 2010-12-29 10:47:43Z saulius 
;
_cod_original_sg_symbol_H-M 'P 21/n'
_cod_database_code 7052086

loop_
_symmetry_equiv_pos_as_xyz
'x, y, z'
'-x+1/2, y+1/2, -z+1/2'
'-x, -y, -z'
'x-1/2, -y-1/2, z-1/2'

loop_
_atom_site_label
_atom_site_type_symbol
_atom_site_fract_x
_atom_site_fract_y
_atom_site_fract_z
_atom_site_U_iso_or_equiv
_atom_site_adp_type
_atom_site_occupancy
_atom_site_symmetry_multiplicity
_atom_site_calc_flag
_atom_site_refinement_flags
_atom_site_disorder_assembly
_atom_site_disorder_group
O1 O 0.34210(18) 0.12608(8) 0.34658(10) 0.0838(4) Uani 1 1 d . . .
N1 N 0.64516(14) 0.19802(7) 0.11266(9) 0.0510(3) Uani 1 1 d . . .
H1 H 0.59(3) 0.245(14) 0.084(15) 0.061 Uiso 0.09(3) 1 d P . .
N2 N 0.59031(14) 0.14974(7) 0.17078(8) 0.0479(3) Uani 1 1 d . . .
N3 N 0.42206(17) 0.29223(8) 0.12717(12) 0.0652(4) Uani 1 1 d . . .
H3 H 0.515(3) 0.2788(15) 0.1043(17) 0.078 Uiso 0.91(3) 1 d P . .
C1 C 0.45862(17) 0.16953(8) 0.20809(10) 0.0491(3) Uani 1 1 d . . .
C2 C 0.36939(17) 0.23914(9) 0.18379(11) 0.0534(4) Uani 1 1 d . . .
C3 C 0.42060(19) 0.11176(9) 0.28076(11) 0.0559(4) Uani 1 1 d . . .
C4 C 0.2155(2) 0.25193(13) 0.21591(15) 0.0656(4) Uani 1 1 d . . .
C5 C 0.48632(17) 0.03111(9) 0.27857(12) 0.0547(4) Uani 1 1 d . . .
C6 C 0.4740(2) -0.01184(10) 0.18861(15) 0.0651(4) Uani 1 1 d . . .
C7 C 0.5258(3) -0.08859(11) 0.1927(2) 0.0807(6) Uani 1 1 d . . .
C8 C 0.5945(2) -0.12103(13) 0.2857(3) 0.0920(8) Uani 1 1 d . . .
C9 C 0.6070(2) -0.07875(14) 0.3754(2) 0.0902(7) Uani 1 1 d . . .
C10 C 0.5515(2) -0.00343(12) 0.37174(16) 0.0709(5) Uani 1 1 d . . .
C11 C 0.78106(16) 0.17220(8) 0.07788(10) 0.0474(3) Uani 1 1 d . . .
C12 C 0.83017(18) 0.21823(9) 0.00368(11) 0.0538(3) Uani 1 1 d . . .
C13 C 0.96117(18) 0.19810(10) -0.03472(12) 0.0582(4) Uani 1 1 d . . .
C14 C 1.04864(18) 0.13234(10) -0.00030(11) 0.0572(4) Uani 1 1 d . . .
C15 C 0.9991(2) 0.08723(10) 0.07493(13) 0.0608(4) Uani 1 1 d . . .
C16 C 0.86726(19) 0.10610(9) 0.11378(12) 0.0559(4) Uani 1 1 d . . .
C17 C 1.1927(2) 0.11212(16) -0.04215(18) 0.0756(5) Uani 1 1 d . . .
C18 C 0.3516(2) 0.36758(12) 0.0915(2) 0.0859(6) Uani 1 1 d . . .
C19 C 0.3953(5) 0.42994(16) 0.1790(3) 0.1211(11) Uani 1 1 d . . .
C20 C 0.4140(3) 0.39016(16) -0.0033(2) 0.1028(8) Uani 1 1 d . . .
C21 C 0.3694(5) 0.3338(2) -0.0893(3) 0.1281(11) Uani 1 1 d . . .
H41 H 0.141(3) 0.2758(16) 0.163(2) 0.115(8) Uiso 1 1 d . . .
H42 H 0.221(3) 0.2876(15) 0.2730(19) 0.106(7) Uiso 1 1 d . . .
H43 H 0.163(3) 0.2028(17) 0.2294(19) 0.121(9) Uiso 1 1 d . . .
H6 H 0.429(2) 0.0123(11) 0.1257(15) 0.075(5) Uiso 1 1 d . . .
H7 H 0.513(3) -0.1153(13) 0.1334(17) 0.090(7) Uiso 1 1 d . . .
H8 H 0.632(3) -0.1721(16) 0.2814(19) 0.111(8) Uiso 1 1 d . . .
H9 H 0.651(3) -0.1004(15) 0.450(2) 0.117(8) Uiso 1 1 d . . .
H10 H 0.559(3) 0.0265(13) 0.4377(18) 0.097(7) Uiso 1 1 d . . .
H12 H 0.768(2) 0.2641(11) -0.0222(13) 0.068(5) Uiso 1 1 d . . .
H13 H 0.995(2) 0.2325(11) -0.0833(14) 0.075(5) Uiso 1 1 d . . .
H15 H 1.057(2) 0.0419(12) 0.1028(15) 0.083(6) Uiso 1 1 d . . .
H16 H 0.830(2) 0.0752(11) 0.1638(14) 0.071(5) Uiso 1 1 d . . .
H171 H 1.213(4) 0.058(2) -0.038(2) 0.145(11) Uiso 1 1 d . . .
H172 H 1.290(4) 0.1330(19) 0.000(3) 0.154(11) Uiso 1 1 d . . .
H173 H 1.177(4) 0.1313(18) -0.110(3) 0.148(12) Uiso 1 1 d . . .
H18 H 0.239(3) 0.3570(12) 0.0701(16) 0.086(6) Uiso 1 1 d . . .
H191 H 0.355(4) 0.477(2) 0.153(2) 0.148(11) Uiso 1 1 d . . .
H192 H 0.353(4) 0.411(2) 0.239(3) 0.159(14) Uiso 1 1 d . . .
H193 H 0.514(3) 0.4383(15) 0.1828(19) 0.114(9) Uiso 1 1 d . . .
H201 H 0.537(4) 0.3965(17) 0.022(2) 0.128(9) Uiso 1 1 d . . .
H202 H 0.362(4) 0.4476(19) -0.020(2) 0.146(10) Uiso 1 1 d . . .
H221 H 0.413(4) 0.277(2) -0.078(2) 0.148(11) Uiso 1 1 d . . .
H222 H 0.246(5) 0.330(2) -0.094(3) 0.188(16) Uiso 1 1 d . . .
H223 H 0.394(5) 0.354(3) -0.156(3) 0.196(16) Uiso 1 1 d . . .

loop_
_atom_site_aniso_label
_atom_site_aniso_U_11
_atom_site_aniso_U_22
_atom_site_aniso_U_33
_atom_site_aniso_U_23
_atom_site_aniso_U_13
_atom_site_aniso_U_12
O1 0.1182(11) 0.0736(8) 0.0751(8) 0.0018(6) 0.0572(8) 0.0099(7)
N1 0.0581(7) 0.0434(6) 0.0541(6) 0.0050(5) 0.0176(5) 0.0040(5)
N2 0.0560(6) 0.0434(6) 0.0457(6) -0.0008(5) 0.0132(5) 0.0003(5)
N3 0.0612(8) 0.0516(8) 0.0861(10) 0.0132(7) 0.0226(7) 0.0146(6)
C1 0.0561(8) 0.0447(7) 0.0479(7) -0.0034(5) 0.0140(6) 0.0009(6)
C2 0.0538(8) 0.0519(8) 0.0545(8) -0.0075(6) 0.0101(6) 0.0028(6)
C3 0.0662(9) 0.0536(8) 0.0520(8) -0.0038(6) 0.0214(7) -0.0030(7)
C4 0.0553(9) 0.0720(11) 0.0706(10) -0.0088(9) 0.0148(8) 0.0069(8)
C5 0.0555(8) 0.0510(8) 0.0622(8) 0.0072(6) 0.0225(6) -0.0046(6)
C6 0.0766(11) 0.0516(9) 0.0733(10) 0.0025(8) 0.0296(9) 0.0026(8)
C7 0.0845(13) 0.0542(10) 0.1172(17) -0.0046(11) 0.0542(12) -0.0031(9)
C8 0.0704(12) 0.0556(11) 0.161(2) 0.0353(14) 0.0507(14) 0.0106(9)
C9 0.0705(12) 0.0812(14) 0.1198(18) 0.0441(14) 0.0200(12) 0.0022(10)
C10 0.0649(10) 0.0738(11) 0.0751(11) 0.0204(9) 0.0163(8) -0.0083(8)
C11 0.0544(7) 0.0419(7) 0.0468(7) -0.0016(5) 0.0122(6) 0.0014(6)
C12 0.0601(8) 0.0495(8) 0.0529(8) 0.0064(6) 0.0134(6) 0.0022(7)
C13 0.0615(9) 0.0647(10) 0.0510(8) 0.0032(7) 0.0174(7) -0.0041(7)
C14 0.0567(8) 0.0641(9) 0.0520(8) -0.0110(7) 0.0138(6) -0.0020(7)
C15 0.0675(9) 0.0526(9) 0.0642(9) -0.0010(7) 0.0176(7) 0.0124(7)
C16 0.0702(9) 0.0452(8) 0.0560(8) 0.0053(6) 0.0217(7) 0.0076(7)
C17 0.0640(11) 0.0921(15) 0.0756(12) -0.0138(11) 0.0254(9) 0.0047(10)
C18 0.0650(11) 0.0647(12) 0.1294(18) 0.0267(11) 0.0223(11) 0.0224(9)
C19 0.142(3) 0.0590(14) 0.167(3) -0.0076(16) 0.042(2) 0.0276(16)
C20 0.0856(15) 0.0847(16) 0.134(2) 0.0485(16) 0.0112(14) 0.0102(12)
C21 0.156(3) 0.124(3) 0.0903(19) 0.0307(18) -0.0099(19) 0.000(2)

loop_
_atom_type_symbol
_atom_type_description
_atom_type_scat_dispersion_real
_atom_type_scat_dispersion_imag
_atom_type_scat_source
C C 0.0033 0.0016 'International Tables Vol C Tables 4.2.6.8 and 6.1.1.4'
H H 0.0000 0.0000 'International Tables Vol C Tables 4.2.6.8 and 6.1.1.4'
N N 0.0061 0.0033 'International Tables Vol C Tables 4.2.6.8 and 6.1.1.4'
O O 0.0106 0.0060 'International Tables Vol C Tables 4.2.6.8 and 6.1.1.4'

loop_
_geom_angle_atom_site_label_1
_geom_angle_atom_site_label_2
_geom_angle_atom_site_label_3
_geom_angle
_geom_angle_site_symmetry_1
_geom_angle_site_symmetry_3
_geom_angle_publ_flag
N2 N1 C11 114.82(12) . . ?
N2 N1 H1 123(10) . . ?
C11 N1 H1 122(10) . . ?
N1 N2 C1 119.06(12) . . ?
C2 N3 C18 128.58(15) . . ?
C2 N3 H3 115.1(14) . . ?
C18 N3 H3 116.2(14) . . ?
N2 C1 C2 125.50(13) . . ?
N2 C1 C3 112.12(12) . . ?
C2 C1 C3 122.34(13) . . ?
N3 C2 C1 118.38(13) . . ?
N3 C2 C4 119.15(15) . . ?
C1 C2 C4 122.40(15) . . ?
O1 C3 C1 123.70(14) . . ?
O1 C3 C5 117.60(14) . . ?
C1 C3 C5 118.64(12) . . ?
C2 C4 H41 112.0(15) . . ?
C2 C4 H42 113.5(14) . . ?
H41 C4 H42 103(2) . . ?
C2 C4 H43 113.2(15) . . ?
H41 C4 H43 103(2) . . ?
H42 C4 H43 111(2) . . ?
C6 C5 C10 119.01(17) . . ?
C6 C5 C3 122.76(14) . . ?
C10 C5 C3 118.05(15) . . ?
C5 C6 C7 120.05(19) . . ?
C5 C6 H6 118.2(12) . . ?
C7 C6 H6 121.7(12) . . ?
C8 C7 C6 120.0(2) . . ?
C8 C7 H7 122.2(15) . . ?
C6 C7 H7 117.9(15) . . ?
C9 C8 C7 120.3(2) . . ?
C9 C8 H8 124.9(15) . . ?
C7 C8 H8 114.8(15) . . ?
C8 C9 C10 119.8(2) . . ?
C8 C9 H9 125.0(14) . . ?
C10 C9 H9 115.1(15) . . ?
C9 C10 C5 120.9(2) . . ?
C9 C10 H10 119.2(13) . . ?
C5 C10 H10 119.9(14) . . ?
C12 C11 C16 119.14(13) . . ?
C12 C11 N1 115.99(12) . . ?
C16 C11 N1 124.86(13) . . ?
C13 C12 C11 120.32(14) . . ?
C13 C12 H12 121.0(10) . . ?
C11 C12 H12 118.6(10) . . ?
C12 C13 C14 121.53(15) . . ?
C12 C13 H13 118.4(11) . . ?
C14 C13 H13 119.9(11) . . ?
C13 C14 C15 117.52(14) . . ?
C13 C14 C17 120.63(17) . . ?
C15 C14 C17 121.84(17) . . ?
C16 C15 C14 121.81(15) . . ?
C16 C15 H15 117.4(12) . . ?
C14 C15 H15 120.7(12) . . ?
C15 C16 C11 119.68(14) . . ?
C15 C16 H16 123.0(11) . . ?
C11 C16 H16 117.3(11) . . ?
C14 C17 H171 111.5(18) . . ?
C14 C17 H172 113.3(19) . . ?
H171 C17 H172 101(3) . . ?
C14 C17 H173 107.2(19) . . ?
H171 C17 H173 113(3) . . ?
H172 C17 H173 111(3) . . ?
N3 C18 C20 107.40(18) . . ?
N3 C18 C19 109.8(2) . . ?
C20 C18 C19 111.2(2) . . ?
N3 C18 H18 105.1(12) . . ?
C20 C18 H18 107.9(12) . . ?
C19 C18 H18 115.1(12) . . ?
C18 C19 H191 107(2) . . ?
C18 C19 H192 106(2) . . ?
H191 C19 H192 115(3) . . ?
C18 C19 H193 103.3(15) . . ?
H191 C19 H193 101(3) . . ?
H192 C19 H193 122(3) . . ?
C21 C20 C18 112.6(3) . . ?
C21 C20 H201 113.6(15) . . ?
C18 C20 H201 105.8(15) . . ?
C21 C20 H202 113.4(16) . . ?
C18 C20 H202 101.7(15) . . ?
H201 C20 H202 109(2) . . ?
C20 C21 H221 117.8(18) . . ?
C20 C21 H222 101(2) . . ?
H221 C21 H222 107(3) . . ?
C20 C21 H223 112(2) . . ?
H221 C21 H223 108(3) . . ?
H222 C21 H223 110(3) . . ?

loop_
_geom_bond_atom_site_label_1
_geom_bond_atom_site_label_2
_geom_bond_distance
_geom_bond_site_symmetry_2
_geom_bond_publ_flag
O1 C3 1.2292(18) . ?
N1 N2 1.2834(16) . ?
N1 C11 1.4185(18) . ?
N1 H1 1.0(3) . ?
N2 C1 1.3732(18) . ?
N3 C2 1.317(2) . ?
N3 C18 1.471(2) . ?
N3 H3 0.94(3) . ?
C1 C2 1.429(2) . ?
C1 C3 1.463(2) . ?
C2 C4 1.495(2) . ?
C3 C5 1.502(2) . ?
C4 H41 0.95(3) . ?
C4 H42 0.97(3) . ?
C4 H43 0.99(3) . ?
C5 C6 1.386(2) . ?
C5 C10 1.387(2) . ?
C6 C7 1.392(3) . ?
C6 H6 0.944(19) . ?
C7 C8 1.378(4) . ?
C7 H7 0.90(2) . ?
C8 C9 1.377(4) . ?
C8 H8 0.94(3) . ?
C9 C10 1.379(3) . ?
C9 H9 1.05(3) . ?
C10 H10 1.00(2) . ?
C11 C12 1.390(2) . ?
C11 C16 1.393(2) . ?
C12 C13 1.377(2) . ?
C12 H12 0.981(19) . ?
C13 C14 1.389(2) . ?
C13 H13 0.961(19) . ?
C14 C15 1.393(2) . ?
C14 C17 1.503(2) . ?
C15 C16 1.381(2) . ?
C15 H15 0.96(2) . ?
C16 H16 0.952(19) . ?
C17 H171 0.94(3) . ?
C17 H172 0.99(4) . ?
C17 H173 0.95(3) . ?
C18 C20 1.508(4) . ?
C18 C19 1.569(4) . ?
C18 H18 0.99(2) . ?
C19 H191 0.92(4) . ?
C19 H192 0.99(4) . ?
C19 H193 1.03(3) . ?
C20 C21 1.488(5) . ?
C20 H201 1.06(3) . ?
C20 H202 1.09(3) . ?
C21 H221 1.04(4) . ?
C21 H222 1.06(4) . ?
C21 H223 1.00(4) . ?
